data_2215065
loop_
_publ_author_name
'Chun-Sen Liu'

_publ_section_title
;
 9,9'-Biacridine
;
_journal_coeditor_code CI2445
_journal_issue 9
_journal_name_full 'Acta Crystallographica Section E'
_journal_page_first o3904
_journal_page_last o3904
_journal_paper_doi 10.1107/S1600536807041463
_journal_volume 63
_journal_year 2007
_chemical_formula_iupac 'C26 H16 N2'
_chemical_formula_moiety 'C26 H16 N2'
_chemical_formula_sum 'C26 H16 N2'
_chemical_formula_weight 356.41
_chemical_name_systematic
;
9,9'-Biacridine
;
_space_group_IT_number 15
_symmetry_cell_setting monoclinic
_symmetry_space_group_name_Hall '-C 2yc'
_symmetry_space_group_name_H-M 'C 1 2/c 1'
_atom_sites_solution_hydrogens geom
_atom_sites_solution_primary direct
_atom_sites_solution_secondary difmap
_audit_creation_method SHELXL-97
_cell_angle_alpha 90.00
_cell_angle_beta 98.253(6)
_cell_angle_gamma 90.00
_cell_formula_units_Z 8
_cell_length_a 24.427(8)
_cell_length_b 9.463(3)
_cell_length_c 15.644(5)
_cell_measurement_reflns_used 881
_cell_measurement_temperature 293(2)
_cell_measurement_theta_max 21.26
_cell_measurement_theta_min 2.31
_cell_volume 3579(2)
_computing_cell_refinement 'SAINT (Bruker, 1998)'
_computing_data_collection 'SMART (Bruker, 1998)'
_computing_data_reduction 'SAINT (Bruker, 1998)'
_computing_molecular_graphics 'SHELXTL (Bruker, 1998)'
_computing_publication_material 'SHELXTL (Bruker, 1998) and PLATON (Spek, 2003)'
_computing_structure_refinement 'SHELXL97 (Sheldrick, 1997)'
_computing_structure_solution 'SHELXS97 (Sheldrick, 1997)'
_diffrn_ambient_temperature 293(2)
_diffrn_measured_fraction_theta_full 1.000
_diffrn_measured_fraction_theta_max 1.000
_diffrn_measurement_device_type 'Bruker SMART CCD area-detector'
_diffrn_measurement_method '\f and \w'
_diffrn_radiation_monochromator graphite
_diffrn_radiation_source 'fine-focus sealed tube'
_diffrn_radiation_type MoK\a
_diffrn_radiation_wavelength 0.71073
_diffrn_reflns_av_R_equivalents 0.0989
_diffrn_reflns_av_sigmaI/netI 0.1236
_diffrn_reflns_limit_h_max 28
_diffrn_reflns_limit_h_min -28
_diffrn_reflns_limit_k_max 11
_diffrn_reflns_limit_k_min -8
_diffrn_reflns_limit_l_max 18
_diffrn_reflns_limit_l_min -14
_diffrn_reflns_number 8953
_diffrn_reflns_theta_full 25.00
_diffrn_reflns_theta_max 25.00
_diffrn_reflns_theta_min 1.68
_diffrn_standards_number 0
_exptl_absorpt_coefficient_mu 0.078
_exptl_absorpt_correction_T_max 0.9808
_exptl_absorpt_correction_T_min 0.9770
_exptl_absorpt_correction_type multi-scan
_exptl_absorpt_process_details '(SADABS; Bruker, 1998)'
_exptl_crystal_colour yellow
_exptl_crystal_density_diffrn 1.323
_exptl_crystal_density_method 'not measured'
_exptl_crystal_description Block
_exptl_crystal_F_000 1488
_exptl_crystal_size_max 0.30
_exptl_crystal_size_mid 0.25
_exptl_crystal_size_min 0.25
_refine_diff_density_max 0.163
_refine_diff_density_min -0.169
_refine_ls_extinction_method none
_refine_ls_goodness_of_fit_ref 0.960
_refine_ls_hydrogen_treatment constr
_refine_ls_matrix_type full
_refine_ls_number_parameters 253
_refine_ls_number_reflns 3166
_refine_ls_number_restraints 0
_refine_ls_restrained_S_all 0.960
_refine_ls_R_factor_all 0.1763
_refine_ls_R_factor_gt 0.0597
_refine_ls_shift/su_max 0.002
_refine_ls_shift/su_mean 0.000
_refine_ls_structure_factor_coef Fsqd
_refine_ls_weighting_details 'calc w=1/[\s^2^(Fo^2^)+(0.0303P)^2^] where P=(Fo^2^+2Fc^2^)/3'
_refine_ls_weighting_scheme calc
_refine_ls_wR_factor_gt 0.0842
_refine_ls_wR_factor_ref 0.1126
_reflns_number_gt 1342
_reflns_number_total 3166
_reflns_threshold_expression I>2\s(I)
_cod_data_source_file ci2445.cif
_cod_data_source_block I
_cod_original_cell_volume 3578.9(19)
_cod_original_sg_symbol_H-M 'C 2/c'
_cod_database_code 2215065
_cod_database_fobs_code 2215065

loop_
_symmetry_equiv_pos_as_xyz
'x, y, z'
'-x, y, -z+1/2'
'x+1/2, y+1/2, z'
'-x+1/2, y+1/2, -z+1/2'
'-x, -y, -z'
'x, -y, z-1/2'
'-x+1/2, -y+1/2, -z'
'x+1/2, -y+1/2, z-1/2'

loop_
_atom_site_type_symbol
_atom_site_label
_atom_site_fract_x
_atom_site_fract_y
_atom_site_fract_z
_atom_site_U_iso_or_equiv
_atom_site_adp_type
_atom_site_calc_flag
_atom_site_refinement_flags
_atom_site_occupancy
C C1 0.19370(14) 0.7778(3) 0.2003(2) 0.0500(10) Uani d . 1
H H1A 0.1676 0.8395 0.2173 0.060 Uiso calc R 1
C C2 0.23874(15) 0.7408(4) 0.2580(2) 0.0572(10) Uani d . 1
H H2A 0.2432 0.7773 0.3137 0.069 Uiso calc R 1
C C3 0.27834(15) 0.6474(4) 0.2331(2) 0.0612(11) Uani d . 1
H H3A 0.3093 0.6241 0.2724 0.073 Uiso calc R 1
C C4 0.27214(13) 0.5911(3) 0.1531(2) 0.0544(10) Uani d . 1
H H4A 0.2984 0.5277 0.1385 0.065 Uiso calc R 1
C C5 0.17604(14) 0.5463(4) -0.1308(2) 0.0545(10) Uani d . 1
H H5A 0.2026 0.4810 -0.1420 0.065 Uiso calc R 1
C C6 0.13522(16) 0.5805(4) -0.1946(2) 0.0636(11) Uani d . 1
H H6A 0.1339 0.5399 -0.2490 0.076 Uiso calc R 1
C C7 0.09413(14) 0.6788(4) -0.1784(2) 0.0569(10) Uani d . 1
H H7A 0.0661 0.7030 -0.2227 0.068 Uiso calc R 1
C C8 0.09507(14) 0.7383(4) -0.0992(2) 0.0489(9) Uani d . 1
H H8A 0.0675 0.8017 -0.0894 0.059 Uiso calc R 1
C C9 0.14161(12) 0.7630(3) 0.0516(2) 0.0375(8) Uani d . 1
C C10 0.18597(13) 0.7233(3) 0.1144(2) 0.0391(8) Uani d . 1
C C11 0.22609(13) 0.6270(3) 0.0906(2) 0.0410(9) Uani d . 1
C C12 0.17990(13) 0.6065(3) -0.0472(2) 0.0407(9) Uani d . 1
C C13 0.13817(12) 0.7038(3) -0.0310(2) 0.0388(8) Uani d . 1
C C14 0.03651(14) 0.6738(4) 0.1059(2) 0.0566(10) Uani d . 1
H H14A 0.0611 0.6050 0.0924 0.068 Uiso calc R 1
C C15 -0.01240(15) 0.6344(4) 0.1313(2) 0.0662(11) Uani d . 1
H H15A -0.0209 0.5389 0.1345 0.079 Uiso calc R 1
C C16 -0.05029(15) 0.7365(5) 0.1529(2) 0.0647(11) Uani d . 1
H H16A -0.0834 0.7081 0.1702 0.078 Uiso calc R 1
C C17 -0.03851(13) 0.8749(4) 0.1484(2) 0.0550(10) Uani d . 1
H H17A -0.0637 0.9413 0.1630 0.066 Uiso calc R 1
C C18 0.07636(15) 1.2536(4) 0.08545(19) 0.0542(10) Uani d . 1
H H18A 0.0501 1.3163 0.1007 0.065 Uiso calc R 1
C C19 0.12268(15) 1.3040(4) 0.0582(2) 0.0610(10) Uani d . 1
H H19A 0.1277 1.4011 0.0545 0.073 Uiso calc R 1
C C20 0.16333(14) 1.2119(4) 0.0353(2) 0.0532(10) Uani d . 1
H H20A 0.1949 1.2487 0.0166 0.064 Uiso calc R 1
C C21 0.15701(12) 1.0701(3) 0.04014(18) 0.0429(9) Uani d . 1
H H21A 0.1843 1.0102 0.0252 0.052 Uiso calc R 1
C C22 0.09950(12) 0.8657(3) 0.07359(18) 0.0377(8) Uani d . 1
C C23 0.05018(12) 0.8194(4) 0.09971(18) 0.0403(8) Uani d . 1
C C24 0.01180(13) 0.9217(4) 0.12164(19) 0.0415(8) Uani d . 1
C C25 0.06751(13) 1.1060(3) 0.09096(18) 0.0397(8) Uani d . 1
C C26 0.10848(12) 1.0121(3) 0.06823(17) 0.0365(8) Uani d . 1
N N1 0.22283(10) 0.5684(3) 0.01215(18) 0.0449(8) Uani d . 1
N N2 0.02041(10) 1.0618(3) 0.11775(15) 0.0447(7) Uani d . 1

loop_
_atom_site_aniso_label
_atom_site_aniso_U_11
_atom_site_aniso_U_22
_atom_site_aniso_U_33
_atom_site_aniso_U_12
_atom_site_aniso_U_13
_atom_site_aniso_U_23
C1 0.055(2) 0.038(2) 0.057(3) 0.0051(19) 0.008(2) -0.001(2)
C2 0.067(3) 0.046(3) 0.056(3) 0.004(2) 0.000(2) 0.003(2)
C3 0.057(3) 0.055(3) 0.068(3) 0.010(2) -0.005(2) 0.009(2)
C4 0.046(2) 0.042(2) 0.076(3) 0.0075(19) 0.011(2) 0.011(2)
C5 0.059(3) 0.045(2) 0.063(3) 0.004(2) 0.022(2) -0.004(2)
C6 0.077(3) 0.061(3) 0.056(3) -0.004(2) 0.018(2) -0.010(2)
C7 0.056(3) 0.061(3) 0.052(2) -0.004(2) 0.0015(19) -0.001(2)
C8 0.044(2) 0.047(2) 0.056(2) 0.0013(18) 0.0086(19) 0.000(2)
C9 0.0324(19) 0.032(2) 0.050(2) -0.0002(17) 0.0128(17) 0.0045(18)
C10 0.038(2) 0.030(2) 0.050(2) 0.0020(17) 0.0116(18) 0.0023(18)
C11 0.0330(19) 0.030(2) 0.060(3) 0.0017(17) 0.0083(18) 0.0112(19)
C12 0.041(2) 0.035(2) 0.048(2) -0.0007(18) 0.0153(18) 0.0001(18)
C13 0.034(2) 0.030(2) 0.055(2) -0.0009(17) 0.0164(18) 0.0012(18)
C14 0.055(2) 0.043(3) 0.077(3) -0.002(2) 0.025(2) 0.005(2)
C15 0.062(3) 0.052(3) 0.089(3) -0.009(2) 0.024(2) 0.006(2)
C16 0.045(2) 0.072(3) 0.081(3) -0.003(2) 0.024(2) 0.010(2)
C17 0.040(2) 0.068(3) 0.060(3) 0.008(2) 0.0170(18) 0.007(2)
C18 0.059(3) 0.042(3) 0.063(3) 0.010(2) 0.017(2) 0.001(2)
C19 0.071(3) 0.037(2) 0.078(3) 0.000(2) 0.020(2) 0.004(2)
C20 0.048(2) 0.047(3) 0.066(2) -0.005(2) 0.0140(18) 0.000(2)
C21 0.041(2) 0.037(2) 0.051(2) 0.0045(19) 0.0097(16) -0.0013(18)
C22 0.0327(19) 0.040(2) 0.041(2) 0.0063(18) 0.0058(16) -0.0002(17)
C23 0.036(2) 0.040(2) 0.045(2) 0.0037(19) 0.0062(16) 0.0031(17)
C24 0.034(2) 0.044(2) 0.048(2) 0.0020(19) 0.0086(16) 0.0021(18)
C25 0.040(2) 0.038(2) 0.041(2) 0.0056(19) 0.0074(16) 0.0003(17)
C26 0.0338(19) 0.037(2) 0.039(2) 0.0054(18) 0.0066(15) 0.0013(17)
N1 0.0439(18) 0.0339(18) 0.059(2) 0.0049(15) 0.0141(16) 0.0017(16)
N2 0.0401(18) 0.043(2) 0.0533(19) 0.0086(16) 0.0131(14) 0.0037(15)

loop_
_atom_type_symbol
_atom_type_description
_atom_type_scat_dispersion_real
_atom_type_scat_dispersion_imag
_atom_type_scat_source
C C 0.0033 0.0016 'International Tables Vol C Tables 4.2.6.8 and 6.1.1.4'
H H 0.0000 0.0000 'International Tables Vol C Tables 4.2.6.8 and 6.1.1.4'
N N 0.0061 0.0033 'International Tables Vol C Tables 4.2.6.8 and 6.1.1.4'

loop_
_geom_angle_atom_site_label_1
_geom_angle_atom_site_label_2
_geom_angle_atom_site_label_3
_geom_angle
C2 C1 C10 121.0(3)
C2 C1 H1A 119.5
C10 C1 H1A 119.5
C1 C2 C3 120.0(3)
C1 C2 H2A 120.0
C3 C2 H2A 120.0
C4 C3 C2 121.0(3)
C4 C3 H3A 119.5
C2 C3 H3A 119.5
C3 C4 C11 121.0(3)
C3 C4 H4A 119.5
C11 C4 H4A 119.5
C6 C5 C12 122.1(4)
C6 C5 H5A 119.0
C12 C5 H5A 119.0
C5 C6 C7 119.6(4)
C5 C6 H6A 120.2
C7 C6 H6A 120.2
C8 C7 C6 121.0(3)
C8 C7 H7A 119.5
C6 C7 H7A 119.5
C7 C8 C13 120.1(3)
C7 C8 H8A 119.9
C13 C8 H8A 119.9
C13 C9 C10 118.5(3)
C13 C9 C22 121.5(3)
C10 C9 C22 120.1(3)
C9 C10 C11 118.6(3)
C9 C10 C1 123.1(3)
C11 C10 C1 118.3(3)
N1 C11 C4 117.9(3)
N1 C11 C10 123.4(3)
C4 C11 C10 118.7(3)
N1 C12 C5 118.1(3)
N1 C12 C13 123.9(3)
C5 C12 C13 118.1(3)
C9 C13 C12 118.3(3)
C9 C13 C8 122.7(3)
C12 C13 C8 119.1(3)
C15 C14 C23 120.5(3)
C15 C14 H14A 119.8
C23 C14 H14A 119.8
C14 C15 C16 120.9(4)
C14 C15 H15A 119.5
C16 C15 H15A 119.5
C17 C16 C15 120.1(4)
C17 C16 H16A 119.9
C15 C16 H16A 119.9
C16 C17 C24 121.2(3)
C16 C17 H17A 119.4
C24 C17 H17A 119.4
C19 C18 C25 120.5(3)
C19 C18 H18A 119.7
C25 C18 H18A 119.7
C18 C19 C20 121.0(3)
C18 C19 H19A 119.5
C20 C19 H19A 119.5
C21 C20 C19 120.6(3)
C21 C20 H20A 119.7
C19 C20 H20A 119.7
C20 C21 C26 120.2(3)
C20 C21 H21A 119.9
C26 C21 H21A 119.9
C23 C22 C26 118.3(3)
C23 C22 C9 121.0(3)
C26 C22 C9 120.7(3)
C22 C23 C24 118.8(3)
C22 C23 C14 122.9(3)
C24 C23 C14 118.2(3)
N2 C24 C23 123.2(3)
N2 C24 C17 117.8(3)
C23 C24 C17 119.0(3)
N2 C25 C18 118.0(3)
N2 C25 C26 123.2(3)
C18 C25 C26 118.8(3)
C22 C26 C25 118.6(3)
C22 C26 C21 122.6(3)
C25 C26 C21 118.8(3)
C11 N1 C12 117.3(3)
C24 N2 C25 117.8(3)

loop_
_geom_bond_atom_site_label_1
_geom_bond_atom_site_label_2
_geom_bond_distance
C1 C2 1.365(4)
C1 C10 1.427(4)
C1 H1A 0.93
C2 C3 1.406(4)
C2 H2A 0.93
C3 C4 1.349(4)
C3 H3A 0.93
C4 C11 1.421(4)
C4 H4A 0.93
C5 C6 1.345(4)
C5 C12 1.418(4)
C5 H5A 0.93
C6 C7 1.418(4)
C6 H6A 0.93
C7 C8 1.358(4)
C7 H7A 0.93
C8 C13 1.425(4)
C8 H8A 0.93
C9 C13 1.399(4)
C9 C10 1.405(4)
C9 C22 1.491(4)
C10 C11 1.426(4)
C11 N1 1.339(4)
C12 N1 1.346(4)
C12 C13 1.423(4)
C14 C15 1.364(4)
C14 C23 1.425(4)
C14 H14A 0.93
C15 C16 1.412(4)
C15 H15A 0.93
C16 C17 1.345(4)
C16 H16A 0.93
C17 C24 1.424(4)
C17 H17A 0.93
C18 C19 1.352(4)
C18 C25 1.419(4)
C18 H18A 0.93
C19 C20 1.406(4)
C19 H19A 0.93
C20 C21 1.354(4)
C20 H20A 0.93
C21 C26 1.432(4)
C21 H21A 0.93
C22 C23 1.397(4)
C22 C26 1.407(4)
C23 C24 1.423(4)
C24 N2 1.345(4)
C25 N2 1.346(3)
C25 C26 1.421(4)

loop_
_geom_hbond_atom_site_label_D
_geom_hbond_atom_site_label_H
_geom_hbond_atom_site_label_A
_geom_hbond_site_symmetry_A
_geom_hbond_distance_DH
_geom_hbond_distance_HA
_geom_hbond_distance_DA
_geom_hbond_angle_DHA
C8 H8A N2 5_575 0.93 2.49 3.374(5) 159
C21 H21A N1 7_565 0.93 2.53 3.419(4) 159
C19 H19A Cg1 1_565 0.93 2.88 3.764(4) 159

loop_
_geom_torsion_atom_site_label_1
_geom_torsion_atom_site_label_2
_geom_torsion_atom_site_label_3
_geom_torsion_atom_site_label_4
_geom_torsion
C10 C1 C2 C3 -0.1(5)
C1 C2 C3 C4 -1.3(5)
C2 C3 C4 C11 1.6(5)
C12 C5 C6 C7 -0.6(5)
C5 C6 C7 C8 -0.5(5)
C6 C7 C8 C13 0.8(5)
C13 C9 C10 C11 1.3(4)
C22 C9 C10 C11 -178.8(3)
C13 C9 C10 C1 179.5(3)
C22 C9 C10 C1 -0.5(4)
C2 C1 C10 C9 -177.1(3)
C2 C1 C10 C11 1.1(4)
C3 C4 C11 N1 179.3(3)
C3 C4 C11 C10 -0.6(5)
C9 C10 C11 N1 -2.3(4)
C1 C10 C11 N1 179.4(3)
C9 C10 C11 C4 177.6(3)
C1 C10 C11 C4 -0.8(4)
C6 C5 C12 N1 -178.6(3)
C6 C5 C12 C13 1.4(5)
C10 C9 C13 C12 -0.1(4)
C22 C9 C13 C12 180.0(3)
C10 C9 C13 C8 -179.4(3)
C22 C9 C13 C8 0.7(4)
N1 C12 C13 C9 -0.4(5)
C5 C12 C13 C9 179.6(3)
N1 C12 C13 C8 178.9(3)
C5 C12 C13 C8 -1.0(4)
C7 C8 C13 C9 179.3(3)
C7 C8 C13 C12 0.0(4)
C23 C14 C15 C16 -0.6(5)
C14 C15 C16 C17 0.1(6)
C15 C16 C17 C24 0.3(5)
C25 C18 C19 C20 -0.5(5)
C18 C19 C20 C21 -0.1(5)
C19 C20 C21 C26 0.4(5)
C13 C9 C22 C23 84.9(4)
C10 C9 C22 C23 -95.0(4)
C13 C9 C22 C26 -94.8(4)
C10 C9 C22 C26 85.2(4)
C26 C22 C23 C24 -1.4(4)
C9 C22 C23 C24 178.8(3)
C26 C22 C23 C14 178.9(3)
C9 C22 C23 C14 -0.9(4)
C15 C14 C23 C22 -179.7(3)
C15 C14 C23 C24 0.6(5)
C22 C23 C24 N2 0.6(5)
C14 C23 C24 N2 -179.7(3)
C22 C23 C24 C17 -180.0(3)
C14 C23 C24 C17 -0.2(4)
C16 C17 C24 N2 179.2(3)
C16 C17 C24 C23 -0.2(5)
C19 C18 C25 N2 -179.4(3)
C19 C18 C25 C26 0.7(5)
C23 C22 C26 C25 1.1(4)
C9 C22 C26 C25 -179.2(3)
C23 C22 C26 C21 -178.4(3)
C9 C22 C26 C21 1.3(4)
N2 C25 C26 C22 0.2(4)
C18 C25 C26 C22 -179.9(3)
N2 C25 C26 C21 179.7(3)
C18 C25 C26 C21 -0.3(4)
C20 C21 C26 C22 179.3(3)
C20 C21 C26 C25 -0.2(4)
C4 C11 N1 C12 -178.1(3)
C10 C11 N1 C12 1.8(4)
C5 C12 N1 C11 179.5(3)
C13 C12 N1 C11 -0.4(4)
C23 C24 N2 C25 0.6(4)
C17 C24 N2 C25 -178.8(3)
C18 C25 N2 C24 179.0(3)
C26 C25 N2 C24 -1.1(4)

loop_
_cod_related_entry_id
_cod_related_entry_database
_cod_related_entry_code
1 ChemSpider 8769814
